data_7154309
loop_
_publ_author_name
'Pathak, Ravindra B.'
'Dobson, Benjamin C.'
'Ghosh, Nandita'
'Ageel, Khalid A.'
'Alshawish, Madeha R.'
'Saruengkhanphasit, Rungroj'
'Coldham, Iain'

_publ_section_title
;
 Synthesis of the tricyclic core of manzamine A.
;
_journal_issue 11
_journal_name_full 'Organic &amp; biomolecular chemistry'
_journal_page_first 3331
_journal_page_last 3340
_journal_paper_doi 10.1039/c4ob02582b
_journal_volume 13
_journal_year 2015
_chemical_formula_sum 'C25 H28 Br N O6 S'
_chemical_formula_weight 550.45
_chemical_melting_point 426.5(5)
_chemical_name_systematic
'4-Bromobenzoic acid 2-Ethoxycarbonyl-2-[3-methylene-1-(toluene-4-sulfonyl)-piperidin-4-yl]-ethyl ester '
_space_group_IT_number 14
_symmetry_cell_setting monoclinic
_symmetry_space_group_name_Hall '-P 2yn'
_symmetry_space_group_name_H-M 'P 1 21/n 1'
_atom_sites_solution_hydrogens geom
_atom_sites_solution_primary direct
_atom_sites_solution_secondary difmap
_audit_creation_method SHELXL-97
_audit_update_record
;
2014-09-19 deposited with the CCDC.
2015-01-27 downloaded from the CCDC.
;
_cell_angle_alpha 90.00
_cell_angle_beta 98.010(5)
_cell_angle_gamma 90.00
_cell_formula_units_Z 4
_cell_length_a 19.1472(17)
_cell_length_b 5.7177(5)
_cell_length_c 22.9157(19)
_cell_measurement_reflns_used 3690
_cell_measurement_temperature 150(2)
_cell_measurement_theta_max 22.92
_cell_measurement_theta_min 2.99
_cell_volume 2484.3(4)
_computing_cell_refinement 'Bruker SMART'
_computing_data_collection 'Bruker SMART'
_computing_data_reduction 'Bruker SAINT'
_computing_molecular_graphics 'Bruker SHELXTL'
_computing_publication_material 'Bruker SHELXTL'
_computing_structure_refinement 'SHELXL-97 (Sheldrick, 1997)'
_computing_structure_solution 'SHELXS-97 (Sheldrick, 1990)'
_diffrn_ambient_temperature 150(2)
_diffrn_detector_area_resol_mean 100
_diffrn_measured_fraction_theta_full 1.000
_diffrn_measured_fraction_theta_max 0.999
_diffrn_measurement_device_type 'CCD area detector'
_diffrn_measurement_method 'phi and omega scans'
_diffrn_radiation_monochromator graphite
_diffrn_radiation_source 'fine-focus sealed tube'
_diffrn_radiation_type MoK\a
_diffrn_radiation_wavelength 0.71073
_diffrn_reflns_av_R_equivalents 0.0673
_diffrn_reflns_av_sigmaI/netI 0.1030
_diffrn_reflns_limit_h_max 24
_diffrn_reflns_limit_h_min -22
_diffrn_reflns_limit_k_max 7
_diffrn_reflns_limit_k_min -5
_diffrn_reflns_limit_l_max 24
_diffrn_reflns_limit_l_min -29
_diffrn_reflns_number 24369
_diffrn_reflns_theta_full 25.00
_diffrn_reflns_theta_max 27.50
_diffrn_reflns_theta_min 1.30
_diffrn_standards_decay_% 0
_diffrn_standards_number 0
_exptl_absorpt_coefficient_mu 1.779
_exptl_absorpt_correction_T_max 0.9322
_exptl_absorpt_correction_T_min 0.5829
_exptl_absorpt_correction_type multi-scan
_exptl_absorpt_process_details sadabs
_exptl_crystal_colour colourless
_exptl_crystal_density_diffrn 1.472
_exptl_crystal_density_method 'not measured'
_exptl_crystal_description needle
_exptl_crystal_F_000 1136
_exptl_crystal_recrystallization_method 'Re-crystallisation from solvent: EtOAc'
_exptl_crystal_size_max 0.34
_exptl_crystal_size_mid 0.04
_exptl_crystal_size_min 0.04
_refine_diff_density_max 0.392
_refine_diff_density_min -0.573
_refine_diff_density_rms 0.094
_refine_ls_extinction_coef 0.0012(2)
_refine_ls_extinction_expression Fc^*^=kFc[1+0.001xFc^2^\l^3^/sin(2\q)]^-1/4^
_refine_ls_extinction_method SHELXL
_refine_ls_goodness_of_fit_ref 0.992
_refine_ls_hydrogen_treatment mixed
_refine_ls_matrix_type full
_refine_ls_number_parameters 310
_refine_ls_number_reflns 5697
_refine_ls_number_restraints 0
_refine_ls_restrained_S_all 0.992
_refine_ls_R_factor_all 0.1169
_refine_ls_R_factor_gt 0.0440
_refine_ls_shift/su_max 0.001
_refine_ls_shift/su_mean 0.000
_refine_ls_structure_factor_coef Fsqd
_refine_ls_weighting_details 'calc w=1/[\s^2^(Fo^2^)+(0.0376P)^2^+0.0000P] where P=(Fo^2^+2Fc^2^)/3'
_refine_ls_weighting_scheme calc
_refine_ls_wR_factor_gt 0.0751
_refine_ls_wR_factor_ref 0.0951
_reflns_number_gt 3175
_reflns_number_total 5697
_reflns_threshold_expression >2sigma(I)
_cod_data_source_file c4ob02582b2.cif
_cod_data_source_block ohj129_0m
_cod_depositor_comments
;
The following automatic conversions were performed:

'_chemical_melting_point' value '426-427' was changed to '426.5(5)' -
the average value was taken and precision was estimated.

'_symmetry_cell_setting' value 'Monoclinic' changed to 'monoclinic'
according to
/usr/data/users/saulius/crontab/automatic-downloads/rss-feeds/RSC/lib/dictionaries/cif_core.dic
dictionary named 'cif_core.dic' version 2.4.2 from 2011-04-26.

Automatic conversion script
Id: cif_fix_values 3008 2015-01-20 13:52:24Z robertas 

 Adding full bibliography for 7154309.cif.
;
_cod_original_sg_symbol_H-M P2(1)/n
_cod_database_code 7154309

loop_
_symmetry_equiv_pos_as_xyz
'x, y, z'
'-x+1/2, y+1/2, -z+1/2'
'-x, -y, -z'
'x-1/2, -y-1/2, z-1/2'

loop_
_atom_site_label
_atom_site_type_symbol
_atom_site_fract_x
_atom_site_fract_y
_atom_site_fract_z
_atom_site_U_iso_or_equiv
_atom_site_adp_type
_atom_site_occupancy
_atom_site_symmetry_multiplicity
_atom_site_calc_flag
_atom_site_refinement_flags
Br1 Br 0.674777(19) -0.58136(7) 0.811193(15) 0.03711(14) Uani 1 1 d .
S1 S 0.61317(4) 0.83073(13) 0.26756(3) 0.0182(2) Uani 1 1 d .
N1 N 0.62757(12) 0.6515(4) 0.32355(10) 0.0167(6) Uani 1 1 d .
O1 O 0.63519(10) -0.1706(3) 0.53067(9) 0.0199(5) Uani 1 1 d .
O2 O 0.56611(11) 0.0941(4) 0.56806(9) 0.0243(5) Uani 1 1 d .
O3 O 0.77151(10) -0.0488(4) 0.47693(9) 0.0232(5) Uani 1 1 d .
O4 O 0.76819(10) 0.2913(4) 0.52543(8) 0.0196(5) Uani 1 1 d .
O5 O 0.67755(10) 0.9567(3) 0.26598(8) 0.0222(5) Uani 1 1 d .
O6 O 0.54976(10) 0.9550(3) 0.27356(9) 0.0226(5) Uani 1 1 d .
C1 C 0.65185(16) -0.4303(6) 0.73727(14) 0.0243(8) Uani 1 1 d .
C2 C 0.60993(17) -0.2328(6) 0.73342(14) 0.0275(8) Uani 1 1 d .
H2 H 0.5914 -0.1758 0.7670 0.033 Uiso 1 1 calc R
C3 C 0.59549(15) -0.1198(5) 0.68007(13) 0.0213(8) Uani 1 1 d .
H3 H 0.5669 0.0167 0.6769 0.026 Uiso 1 1 calc R
C4 C 0.62236(15) -0.2038(5) 0.63053(13) 0.0175(7) Uani 1 1 d .
C5 C 0.66357(15) -0.4040(5) 0.63587(13) 0.0207(7) Uani 1 1 d .
H5 H 0.6815 -0.4640 0.6023 0.025 Uiso 1 1 calc R
C6 C 0.67888(16) -0.5172(6) 0.68901(14) 0.0244(8) Uani 1 1 d .
H6 H 0.7077 -0.6532 0.6924 0.029 Uiso 1 1 calc R
C7 C 0.60387(15) -0.0761(6) 0.57459(13) 0.0182(7) Uani 1 1 d .
C8 C 0.62026(16) -0.0584(5) 0.47355(12) 0.0189(7) Uani 1 1 d .
H8A H 0.5692 -0.0239 0.4651 0.023 Uiso 1 1 calc R
H8B H 0.6323 -0.1668 0.4428 0.023 Uiso 1 1 calc R
C9 C 0.66157(14) 0.1669(5) 0.47101(12) 0.0158(7) Uani 1 1 d .
H9 H 0.6447 0.2833 0.4985 0.019 Uiso 1 1 calc R
C10 C 0.64906(14) 0.2655(5) 0.40793(12) 0.0163(7) Uani 1 1 d .
H10 H 0.6457 0.1288 0.3805 0.020 Uiso 1 1 calc R
C11 C 0.58030(15) 0.3999(5) 0.39482(13) 0.0159(7) Uani 1 1 d .
C12 C 0.56652(15) 0.5030(5) 0.33422(13) 0.0185(7) Uani 1 1 d .
H12A H 0.5595 0.3763 0.3046 0.022 Uiso 1 1 calc R
H12B H 0.5231 0.5989 0.3304 0.022 Uiso 1 1 calc R
C13 C 0.69389(15) 0.5148(5) 0.32973(13) 0.0179(7) Uani 1 1 d .
H13A H 0.7332 0.6154 0.3209 0.021 Uiso 1 1 calc R
H13B H 0.6891 0.3828 0.3015 0.021 Uiso 1 1 calc R
C14 C 0.70936(15) 0.4227(5) 0.39216(12) 0.0183(7) Uani 1 1 d .
H14A H 0.7160 0.5561 0.4199 0.022 Uiso 1 1 calc R
H14B H 0.7538 0.3318 0.3965 0.022 Uiso 1 1 calc R
C15 C 0.59669(15) 0.6596(5) 0.20340(12) 0.0174(7) Uani 1 1 d .
C16 C 0.52832(17) 0.6236(6) 0.17708(15) 0.0339(9) Uani 1 1 d .
H16 H 0.4901 0.6936 0.1929 0.041 Uiso 1 1 calc R
C17 C 0.51604(19) 0.4853(7) 0.12756(16) 0.0494(12) Uani 1 1 d .
H17 H 0.4689 0.4616 0.1093 0.059 Uiso 1 1 calc R
C18 C 0.57092(18) 0.3793(6) 0.10362(15) 0.0368(10) Uani 1 1 d .
C19 C 0.63865(17) 0.4171(6) 0.13072(13) 0.0259(8) Uani 1 1 d .
H19 H 0.6768 0.3455 0.1151 0.031 Uiso 1 1 calc R
C20 C 0.65266(16) 0.5566(5) 0.18016(13) 0.0209(7) Uani 1 1 d .
H20 H 0.6998 0.5820 0.1981 0.025 Uiso 1 1 calc R
C21 C 0.5571(2) 0.2236(8) 0.05014(16) 0.0643(14) Uani 1 1 d .
H21A H 0.5559 0.0600 0.0627 0.096 Uiso 1 1 calc R
H21B H 0.5948 0.2444 0.0257 0.096 Uiso 1 1 calc R
H21C H 0.5117 0.2652 0.0273 0.096 Uiso 1 1 calc R
C22 C 0.73897(16) 0.1183(5) 0.49051(12) 0.0177(7) Uani 1 1 d .
C23 C 0.84370(15) 0.2751(6) 0.54350(13) 0.0260(8) Uani 1 1 d .
H23A H 0.8692 0.2855 0.5089 0.031 Uiso 1 1 calc R
H23B H 0.8559 0.1251 0.5640 0.031 Uiso 1 1 calc R
C24 C 0.86262(17) 0.4786(6) 0.58460(14) 0.0321(9) Uani 1 1 d .
H24A H 0.8391 0.4605 0.6197 0.048 Uiso 1 1 calc R
H24B H 0.8472 0.6247 0.5645 0.048 Uiso 1 1 calc R
H24C H 0.9138 0.4826 0.5963 0.048 Uiso 1 1 calc R
C25 C 0.53387(15) 0.4309(5) 0.43214(13) 0.0195(7) Uani 1 1 d .
H25A H 0.4921 0.5182 0.4204 0.023 Uiso 1 1 calc R
H25B H 0.5425 0.3657 0.4706 0.023 Uiso 1 1 calc R

loop_
_atom_site_aniso_label
_atom_site_aniso_U_11
_atom_site_aniso_U_22
_atom_site_aniso_U_33
_atom_site_aniso_U_23
_atom_site_aniso_U_13
_atom_site_aniso_U_12
Br1 0.0387(2) 0.0423(3) 0.0309(2) 0.01558(19) 0.00689(16) 0.0087(2)
S1 0.0209(4) 0.0141(4) 0.0197(4) -0.0016(4) 0.0032(3) 0.0006(4)
N1 0.0196(14) 0.0133(14) 0.0177(13) 0.0008(12) 0.0041(11) 0.0017(12)
O1 0.0246(12) 0.0141(11) 0.0224(12) 0.0010(10) 0.0080(10) 0.0018(10)
O2 0.0279(13) 0.0183(13) 0.0284(13) 0.0039(11) 0.0094(10) 0.0072(11)
O3 0.0221(12) 0.0201(13) 0.0283(12) -0.0029(11) 0.0066(10) 0.0061(11)
O4 0.0182(12) 0.0195(13) 0.0205(12) -0.0060(10) 0.0003(9) 0.0018(10)
O5 0.0234(12) 0.0166(12) 0.0266(12) 0.0002(10) 0.0033(10) -0.0072(10)
O6 0.0245(12) 0.0180(12) 0.0261(12) 0.0001(10) 0.0058(10) 0.0107(10)
C1 0.0203(17) 0.026(2) 0.0258(18) 0.0091(17) 0.0015(15) -0.0016(17)
C2 0.031(2) 0.026(2) 0.027(2) 0.0011(17) 0.0101(16) 0.0023(17)
C3 0.0205(18) 0.0146(18) 0.0296(19) 0.0023(16) 0.0063(15) 0.0042(14)
C4 0.0149(16) 0.0135(18) 0.0243(18) -0.0004(15) 0.0040(14) -0.0005(14)
C5 0.0209(17) 0.0181(18) 0.0230(18) -0.0013(16) 0.0030(14) -0.0004(15)
C6 0.0204(18) 0.0201(19) 0.033(2) 0.0067(16) 0.0045(16) 0.0062(15)
C7 0.0163(17) 0.0151(18) 0.0234(17) 0.0006(16) 0.0034(14) -0.0052(16)
C8 0.0263(18) 0.0150(18) 0.0157(16) 0.0007(15) 0.0043(14) 0.0001(15)
C9 0.0184(17) 0.0150(17) 0.0149(16) -0.0032(14) 0.0052(13) 0.0014(14)
C10 0.0177(17) 0.0152(17) 0.0165(16) -0.0036(14) 0.0038(13) -0.0004(14)
C11 0.0163(16) 0.0110(17) 0.0199(16) -0.0051(14) 0.0010(13) -0.0019(14)
C12 0.0175(17) 0.0149(17) 0.0232(18) -0.0008(15) 0.0033(14) -0.0002(14)
C13 0.0169(17) 0.0166(17) 0.0208(17) -0.0012(14) 0.0045(13) 0.0014(14)
C14 0.0195(17) 0.0163(17) 0.0197(16) -0.0018(15) 0.0043(13) 0.0024(15)
C15 0.0208(18) 0.0157(17) 0.0166(16) -0.0002(14) 0.0055(14) 0.0001(14)
C16 0.0199(19) 0.046(2) 0.036(2) -0.0155(19) 0.0017(16) -0.0005(18)
C17 0.023(2) 0.081(3) 0.042(2) -0.038(2) 0.0007(18) -0.010(2)
C18 0.034(2) 0.046(3) 0.032(2) -0.0202(19) 0.0095(18) -0.012(2)
C19 0.029(2) 0.027(2) 0.0245(18) -0.0025(17) 0.0138(15) 0.0037(17)
C20 0.0205(17) 0.0235(19) 0.0192(17) 0.0015(16) 0.0047(14) 0.0011(15)
C21 0.056(3) 0.087(4) 0.053(3) -0.050(3) 0.021(2) -0.019(3)
C22 0.0218(18) 0.0186(19) 0.0135(16) 0.0040(15) 0.0053(14) -0.0040(16)
C23 0.0176(18) 0.031(2) 0.0276(19) -0.0021(17) -0.0011(15) -0.0009(16)
C24 0.027(2) 0.033(2) 0.035(2) -0.0094(18) -0.0022(16) -0.0091(17)
C25 0.0182(17) 0.0141(17) 0.0259(17) -0.0008(15) 0.0024(14) 0.0009(15)

loop_
_atom_type_symbol
_atom_type_description
_atom_type_scat_dispersion_real
_atom_type_scat_dispersion_imag
_atom_type_scat_source
C C 0.0033 0.0016 'International Tables Vol C Tables 4.2.6.8 and 6.1.1.4'
H H 0.0000 0.0000 'International Tables Vol C Tables 4.2.6.8 and 6.1.1.4'
N N 0.0061 0.0033 'International Tables Vol C Tables 4.2.6.8 and 6.1.1.4'
O O 0.0106 0.0060 'International Tables Vol C Tables 4.2.6.8 and 6.1.1.4'
S S 0.1246 0.1234 'International Tables Vol C Tables 4.2.6.8 and 6.1.1.4'
Br Br -0.2901 2.4595 'International Tables Vol C Tables 4.2.6.8 and 6.1.1.4'

loop_
_geom_angle_atom_site_label_1
_geom_angle_atom_site_label_2
_geom_angle_atom_site_label_3
_geom_angle
O6 S1 O5 119.85(12)
O6 S1 N1 106.77(12)
O5 S1 N1 106.46(12)
O6 S1 C15 107.54(13)
O5 S1 C15 108.28(13)
N1 S1 C15 107.36(13)
C13 N1 C12 111.4(2)
C13 N1 S1 117.02(18)
C12 N1 S1 115.77(18)
C7 O1 C8 116.3(2)
C22 O4 C23 116.0(2)
C6 C1 C2 121.6(3)
C6 C1 Br1 119.1(2)
C2 C1 Br1 119.3(2)
C3 C2 C1 118.9(3)
C3 C2 H2 120.5
C1 C2 H2 120.5
C2 C3 C4 120.7(3)
C2 C3 H3 119.7
C4 C3 H3 119.7
C5 C4 C3 118.8(3)
C5 C4 C7 123.4(3)
C3 C4 C7 117.8(3)
C6 C5 C4 121.0(3)
C6 C5 H5 119.5
C4 C5 H5 119.5
C5 C6 C1 118.9(3)
C5 C6 H6 120.5
C1 C6 H6 120.5
O2 C7 O1 123.3(3)
O2 C7 C4 125.0(3)
O1 C7 C4 111.8(3)
O1 C8 C9 111.8(2)
O1 C8 H8A 109.2
C9 C8 H8A 109.2
O1 C8 H8B 109.2
C9 C8 H8B 109.2
H8A C8 H8B 107.9
C22 C9 C8 109.1(2)
C22 C9 C10 111.3(2)
C8 C9 C10 109.5(2)
C22 C9 H9 109.0
C8 C9 H9 109.0
C10 C9 H9 109.0
C11 C10 C9 112.9(2)
C11 C10 C14 108.4(2)
C9 C10 C14 114.2(2)
C11 C10 H10 107.0
C9 C10 H10 107.0
C14 C10 H10 107.0
C25 C11 C12 119.8(3)
C25 C11 C10 125.4(3)
C12 C11 C10 114.7(2)
N1 C12 C11 109.6(2)
N1 C12 H12A 109.8
C11 C12 H12A 109.8
N1 C12 H12B 109.8
C11 C12 H12B 109.8
H12A C12 H12B 108.2
N1 C13 C14 109.0(2)
N1 C13 H13A 109.9
C14 C13 H13A 109.9
N1 C13 H13B 109.9
C14 C13 H13B 109.9
H13A C13 H13B 108.3
C13 C14 C10 111.7(2)
C13 C14 H14A 109.3
C10 C14 H14A 109.3
C13 C14 H14B 109.3
C10 C14 H14B 109.3
H14A C14 H14B 107.9
C16 C15 C20 120.3(3)
C16 C15 S1 119.9(2)
C20 C15 S1 119.8(2)
C17 C16 C15 119.3(3)
C17 C16 H16 120.4
C15 C16 H16 120.4
C16 C17 C18 121.6(3)
C16 C17 H17 119.2
C18 C17 H17 119.2
C19 C18 C17 118.1(3)
C19 C18 C21 120.5(3)
C17 C18 C21 121.4(3)
C18 C19 C20 121.6(3)
C18 C19 H19 119.2
C20 C19 H19 119.2
C19 C20 C15 119.1(3)
C19 C20 H20 120.4
C15 C20 H20 120.4
C18 C21 H21A 109.5
C18 C21 H21B 109.5
H21A C21 H21B 109.5
C18 C21 H21C 109.5
H21A C21 H21C 109.5
H21B C21 H21C 109.5
O3 C22 O4 123.4(3)
O3 C22 C9 126.2(3)
O4 C22 C9 110.5(3)
O4 C23 C24 105.8(2)
O4 C23 H23A 110.6
C24 C23 H23A 110.6
O4 C23 H23B 110.6
C24 C23 H23B 110.6
H23A C23 H23B 108.7
C23 C24 H24A 109.5
C23 C24 H24B 109.5
H24A C24 H24B 109.5
C23 C24 H24C 109.5
H24A C24 H24C 109.5
H24B C24 H24C 109.5
C11 C25 H25A 120.0
C11 C25 H25B 120.0
H25A C25 H25B 120.0

loop_
_geom_bond_atom_site_label_1
_geom_bond_atom_site_label_2
_geom_bond_distance
Br1 C1 1.898(3)
S1 O6 1.430(2)
S1 O5 1.433(2)
S1 N1 1.635(2)
S1 C15 1.757(3)
N1 C13 1.481(3)
N1 C12 1.492(3)
O1 C7 1.354(3)
O1 C8 1.450(3)
O2 C7 1.209(3)
O3 C22 1.205(3)
O4 C22 1.344(3)
O4 C23 1.450(3)
C1 C6 1.378(4)
C1 C2 1.381(4)
C2 C3 1.376(4)
C2 H2 0.9500
C3 C4 1.395(4)
C3 H3 0.9500
C4 C5 1.386(4)
C4 C7 1.475(4)
C5 C6 1.374(4)
C5 H5 0.9500
C6 H6 0.9500
C8 C9 1.517(4)
C8 H8A 0.9900
C8 H8B 0.9900
C9 C22 1.513(4)
C9 C10 1.539(4)
C9 H9 1.0000
C10 C11 1.518(4)
C10 C14 1.545(4)
C10 H10 1.0000
C11 C25 1.328(4)
C11 C12 1.498(4)
C12 H12A 0.9900
C12 H12B 0.9900
C13 C14 1.514(4)
C13 H13A 0.9900
C13 H13B 0.9900
C14 H14A 0.9900
C14 H14B 0.9900
C15 C16 1.378(4)
C15 C20 1.392(4)
C16 C17 1.376(4)
C16 H16 0.9500
C17 C18 1.390(5)
C17 H17 0.9500
C18 C19 1.375(4)
C18 C21 1.508(4)
C19 C20 1.381(4)
C19 H19 0.9500
C20 H20 0.9500
C21 H21A 0.9800
C21 H21B 0.9800
C21 H21C 0.9800
C23 C24 1.509(4)
C23 H23A 0.9900
C23 H23B 0.9900
C24 H24A 0.9800
C24 H24B 0.9800
C24 H24C 0.9800
C25 H25A 0.9500
C25 H25B 0.9500
